data_4311508
loop_
_publ_author_name
'Juan P. Garc\'ia-Ter\'an'
'Oscar Castillo'
'Antonio Luque'
'Urko Garc\'ia-Couceiro'
'Pascual Rom\'an'
'Francesc Lloret'

_publ_contact_author
;
 Oscar Castillo. Departamento de Quimica Inorganica. Facultad de Ciencias
 Universidad del Pais Vasco,  Apdo. 644, E-48080 Bilbao, Spain
;
_publ_contact_author_email qipcacao@lg.ehu.es
_publ_contact_author_fax '+34-944 648 500'
_publ_contact_author_phone '+34-946 015 991'
_publ_section_title
;
 One-Dimensional Oxalato-Bridged Cu(II), Co(II), and Zn(II) Complexes with
 Purine and Adenine as Terminal Ligands
;
_journal_name_full 'Inorganic Chemistry'
_journal_page_first 5761
_journal_page_last 5770
_journal_paper_doi 10.1021/ic049569h
_journal_volume 43
_journal_year 2004
_chemical_compound_source 'synthesis as described'
_chemical_formula_moiety 'C7 H6 N4 O5 Zn1'
_chemical_formula_structural 'C7 H6 N4 O5 Zn1'
_chemical_formula_sum 'C7 H6 N4 O5 Zn'
_chemical_formula_weight 291.53
_chemical_name_systematic
;
catena-[aqua(mu-oxalato)purinezinc(II)]
;
_space_group_IT_number 14
_symmetry_cell_setting monoclinic
_symmetry_Int_Tables_number 14
_symmetry_space_group_name_Hall '-P 2yab'
_symmetry_space_group_name_H-M 'P 1 21/a 1'
_atom_sites_solution_hydrogens difmap
_atom_sites_solution_primary direct
_atom_sites_solution_secondary difmap
_audit_creation_method SHELXL
_cell_angle_alpha 90.000
_cell_angle_beta 106.10(1)
_cell_angle_gamma 90.000
_cell_formula_units_Z 4
_cell_length_a 6.988(1)
_cell_length_b 16.143(2)
_cell_length_c 8.334(1)
_cell_measurement_reflns_used 7681
_cell_measurement_temperature 293(2)
_cell_measurement_theta_max 30.09
_cell_measurement_theta_min 3.29
_cell_measurement_wavelength 0.71073
_cell_volume 903.3(2)
_computing_molecular_graphics 'Ortep-3 for WindO5Ws (Farrugia, 1997)'
_computing_publication_material 'WinGX publication routines (Farrugia, 1999)'
_computing_structure_refinement 'SHELXL-97 (Sheldrick, 1997)'
_diffrn_ambient_temperature 293(2)
_diffrn_detector_area_resol_mean '1024 \\times 1024 with blocks 2\\times 2'
_diffrn_measured_fraction_theta_full 0.995
_diffrn_measured_fraction_theta_max 0.995
_diffrn_measurement_device_type Xcalibur
_diffrn_measurement_method \w
_diffrn_radiation_monochromator graphite
_diffrn_radiation_probe x-ray
_diffrn_radiation_source 'fine-focus sealed tube'
_diffrn_radiation_type MoK\a
_diffrn_radiation_wavelength 0.71073
_diffrn_reflns_av_R_equivalents 0.0517
_diffrn_reflns_av_unetI/netI 0.0714
_diffrn_reflns_limit_h_max 9
_diffrn_reflns_limit_h_min -9
_diffrn_reflns_limit_k_max 22
_diffrn_reflns_limit_k_min -18
_diffrn_reflns_limit_l_max 11
_diffrn_reflns_limit_l_min -11
_diffrn_reflns_number 7681
_diffrn_reflns_theta_full 30.09
_diffrn_reflns_theta_max 30.09
_diffrn_reflns_theta_min 3.29
_diffrn_standards_decay_% 0
_diffrn_standards_interval_count 0
_diffrn_standards_interval_time 0
_diffrn_standards_number 0
_exptl_absorpt_coefficient_mu 2.739
_exptl_absorpt_correction_type none
_exptl_crystal_colour red
_exptl_crystal_density_diffrn 2.144
_exptl_crystal_density_meas 2.13(1)
_exptl_crystal_density_method 'flotation in a mixture of carbon tetrachloride and bromoform'
_exptl_crystal_description polyhedric
_exptl_crystal_F_000 584
_exptl_crystal_size_max 0.20
_exptl_crystal_size_mid 0.20
_exptl_crystal_size_min 0.16
_refine_diff_density_max 0.797
_refine_diff_density_min -0.344
_refine_diff_density_rms 0.099
_refine_ls_extinction_method none
_refine_ls_goodness_of_fit_ref 0.908
_refine_ls_hydrogen_treatment noref
_refine_ls_matrix_type full
_refine_ls_number_parameters 154
_refine_ls_number_reflns 2640
_refine_ls_number_restraints 0
_refine_ls_restrained_S_all 0.908
_refine_ls_R_factor_all 0.0677
_refine_ls_R_factor_gt 0.0373
_refine_ls_shift/su_max 0.001
_refine_ls_shift/su_mean 0.000
_refine_ls_structure_factor_coef Fsqd
_refine_ls_weighting_details 'calc w=1/[\s^2^(Fo^2^)+(0.0347P)^2^] where P=(Fo^2^+2Fc^2^)/3'
_refine_ls_weighting_scheme calc
_refine_ls_wR_factor_gt 0.0764
_refine_ls_wR_factor_ref 0.0836
_reflns_number_gt 1771
_reflns_number_total 2640
_reflns_threshold_expression >2sigma(I)
_cod_data_source_file ic049569h_3.cif
_cod_data_source_block compound3
_cod_original_sg_symbol_H-M 'P 21/a'
_cod_original_formula_sum 'C7 H6 N4 O5 Zn1'
_cod_database_code 4311508

loop_
_symmetry_equiv_pos_as_xyz
'x, y, z'
'-x+1/2, y+1/2, -z'
'-x, -y, -z'
'x-1/2, -y-1/2, z'

loop_
_atom_site_label
_atom_site_type_symbol
_atom_site_fract_x
_atom_site_fract_y
_atom_site_fract_z
_atom_site_U_iso_or_equiv
_atom_site_adp_type
_atom_site_occupancy
_atom_site_symmetry_multiplicity
_atom_site_calc_flag
_atom_site_refinement_flags
_atom_site_disorder_assembly
_atom_site_disorder_group
Zn1 Zn 0.67559(5) 0.07746(2) 0.79205(4) 0.02315(11) Uani 1 1 d . . .
C9 C 0.6014(4) -0.00094(16) 0.4783(3) 0.0200(6) Uani 1 1 d . . .
O1 O 0.7508(3) 0.02559(12) 0.5855(2) 0.0253(5) Uani 1 1 d . . .
O2 O 0.4006(3) 0.02922(11) 0.6635(2) 0.0225(4) Uani 1 1 d . . .
C10 C 0.9367(4) -0.03947(17) 1.0016(3) 0.0215(6) Uani 1 1 d . . .
O3 O 0.7545(3) -0.03469(12) 0.9321(3) 0.0268(5) Uani 1 1 d . . .
O4 O 0.9714(3) 0.10135(12) 0.9246(2) 0.0263(5) Uani 1 1 d . . .
O5W O 0.5512(3) 0.12245(12) 0.9800(2) 0.0265(5) Uani 1 1 d . . .
H1W H 0.6462 0.1421 1.0658 0.05 Uiso 1 1 d . . .
H2W H 0.4754 0.0932 1.0211 0.05 Uiso 1 1 d . . .
N1 N 0.3215(4) 0.29972(16) 0.2428(3) 0.0308(6) Uani 1 1 d . . .
C2 C 0.3278(4) 0.21728(19) 0.2621(4) 0.0278(7) Uani 1 1 d . . .
H2 H 0.2611 0.1856 0.1713 0.05 Uiso 1 1 d . . .
N3 N 0.4253(4) 0.17421(15) 0.3968(3) 0.0253(6) Uani 1 1 d . . .
C4 C 0.5273(4) 0.22190(17) 0.5231(3) 0.0209(6) Uani 1 1 d . . .
C5 C 0.5345(4) 0.30807(18) 0.5134(4) 0.0238(6) Uani 1 1 d . . .
C6 C 0.4267(5) 0.34688(19) 0.3683(4) 0.0311(7) Uani 1 1 d . . .
H6 H 0.4073 0.4049 0.3409 0.05 Uiso 1 1 d . . .
N7 N 0.6545(4) 0.33352(14) 0.6635(3) 0.0285(6) Uani 1 1 d . . .
H7 H 0.6757 0.3839 0.7044 0.05 Uiso 1 1 d . . .
C8 C 0.7122(4) 0.26569(19) 0.7565(4) 0.0262(7) Uani 1 1 d . . .
H8 H 0.8006 0.2631 0.8633 0.05 Uiso 1 1 d . . .
N9 N 0.6387(4) 0.19602(14) 0.6789(3) 0.0227(5) Uani 1 1 d . . .

loop_
_atom_site_aniso_label
_atom_site_aniso_U_11
_atom_site_aniso_U_22
_atom_site_aniso_U_33
_atom_site_aniso_U_23
_atom_site_aniso_U_13
_atom_site_aniso_U_12
Zn1 0.02483(18) 0.02218(18) 0.01908(17) 0.00006(15) 0.00047(13) -0.00005(15)
C9 0.0262(16) 0.0120(12) 0.0211(14) 0.0012(11) 0.0055(12) 0.0016(11)
O1 0.0225(11) 0.0273(11) 0.0238(11) -0.0053(8) 0.0025(9) -0.0015(9)
O2 0.0241(11) 0.0232(10) 0.0196(10) -0.0043(8) 0.0051(9) 0.0000(8)
C10 0.0271(16) 0.0210(14) 0.0158(13) -0.0012(11) 0.0053(12) -0.0026(12)
O3 0.0216(11) 0.0241(11) 0.0310(11) 0.0045(9) 0.0008(9) -0.0039(9)
O4 0.0267(11) 0.0236(10) 0.0248(11) 0.0048(8) 0.0006(9) -0.0021(9)
O5W 0.0309(11) 0.0283(11) 0.0196(10) -0.0031(9) 0.0057(9) -0.0044(9)
N1 0.0308(15) 0.0352(15) 0.0280(15) 0.0100(11) 0.0108(12) 0.0069(12)
C2 0.0220(15) 0.0347(17) 0.0266(15) -0.0058(13) 0.0065(13) -0.0011(13)
N3 0.0270(14) 0.0236(13) 0.0229(13) 0.0012(10) 0.0028(11) -0.0014(10)
C4 0.0195(14) 0.0235(14) 0.0222(14) -0.0004(12) 0.0100(12) 0.0006(12)
C5 0.0250(16) 0.0243(15) 0.0260(15) 0.0003(12) 0.0138(13) -0.0007(12)
C6 0.0369(19) 0.0267(16) 0.0336(18) 0.0055(14) 0.0160(16) 0.0042(14)
N7 0.0359(16) 0.0212(13) 0.0305(14) -0.0046(10) 0.0127(12) -0.0057(11)
C8 0.0263(16) 0.0309(16) 0.0218(15) 0.0004(12) 0.0072(13) -0.0032(13)
N9 0.0252(13) 0.0204(12) 0.0209(12) 0.0022(10) 0.0037(11) -0.0014(10)

loop_
_atom_type_symbol
_atom_type_description
_atom_type_scat_dispersion_real
_atom_type_scat_dispersion_imag
_atom_type_scat_source
C C 0.0033 0.0016 'International Tables Vol C Tables 4.2.6.8 and 6.1.1.4'
H H 0 0 'International Tables Vol C Tables 4.2.6.8 and 6.1.1.4'
N N 0.0061 0.0033 'International Tables Vol C Tables 4.2.6.8 and 6.1.1.4'
O O 0.0106 0.006 'International Tables Vol C Tables 4.2.6.8 and 6.1.1.4'
Zn Zn 0.2839 1.4301 'International Tables Vol C Tables 4.2.6.8 and 6.1.1.4'

loop_
_geom_angle_atom_site_label_1
_geom_angle_atom_site_label_2
_geom_angle_atom_site_label_3
_geom_angle
_geom_angle_site_symmetry_1
_geom_angle_site_symmetry_3
_geom_angle_publ_flag
O2 Zn1 O4 168.52(7) . . ?
O2 Zn1 O1 80.47(8) . . ?
O4 Zn1 O1 94.06(9) . . ?
O2 Zn1 N9 97.39(8) . . ?
O4 Zn1 N9 92.80(8) . . ?
O1 Zn1 N9 91.29(9) . . ?
O2 Zn1 O5W 89.94(9) . . ?
O4 Zn1 O5W 95.41(9) . . ?
O1 Zn1 O5W 170.41(8) . . ?
N9 Zn1 O5W 89.72(9) . . ?
O2 Zn1 O3 91.46(8) . . ?
O4 Zn1 O3 78.51(8) . . ?
O1 Zn1 O3 91.39(9) . . ?
N9 Zn1 O3 171.06(8) . . ?
O5W Zn1 O3 89.05(8) . . ?
O1 C9 O2 125.8(3) . 3_656 ?
O1 C9 C9 117.5(3) . 3_656 ?
O2 C9 C9 116.7(3) 3_656 3_656 ?
C9 O1 Zn1 111.89(18) . . ?
C9 O2 Zn1 112.76(18) 3_656 . ?
O3 C10 O4 126.6(3) . 3_757 ?
O3 C10 C10 117.0(3) . 3_757 ?
O4 C10 C10 116.4(3) 3_757 3_757 ?
C10 O3 Zn1 112.39(17) . . ?
C10 O4 Zn1 114.15(18) 3_757 . ?
Zn1 O5W H1W 110.4 . . ?
Zn1 O5W H2W 122.5 . . ?
H1W O5W H2W 106.5 . . ?
C6 N1 C2 118.6(3) . . ?
N3 C2 N1 127.6(3) . . ?
N3 C2 H2 115.1 . . ?
N1 C2 H2 117.3 . . ?
C2 N3 C4 113.4(3) . . ?
N3 C4 N9 127.1(3) . . ?
N3 C4 C5 123.2(3) . . ?
N9 C4 C5 109.6(2) . . ?
N7 C5 C6 135.5(3) . . ?
N7 C5 C4 105.7(2) . . ?
C6 C5 C4 118.8(3) . . ?
N1 C6 C5 118.3(3) . . ?
N1 C6 H6 110.9 . . ?
C5 C6 H6 130.7 . . ?
C8 N7 C5 107.2(2) . . ?
C8 N7 H7 122.8 . . ?
C5 N7 H7 129.1 . . ?
N9 C8 N7 113.4(2) . . ?
N9 C8 H8 119.4 . . ?
N7 C8 H8 127.1 . . ?
C8 N9 C4 104.1(2) . . ?
C8 N9 Zn1 124.46(19) . . ?
C4 N9 Zn1 131.26(19) . . ?

loop_
_geom_bond_atom_site_label_1
_geom_bond_atom_site_label_2
_geom_bond_distance
_geom_bond_site_symmetry_2
_geom_bond_publ_flag
Zn1 O2 2.075(2) . ?
Zn1 O4 2.091(2) . ?
Zn1 O1 2.107(2) . ?
Zn1 N9 2.117(2) . ?
Zn1 O5W 2.120(2) . ?
Zn1 O3 2.142(2) . ?
C9 O1 1.247(3) . ?
C9 O2 1.264(3) 3_656 ?
C9 C9 1.557(6) 3_656 ?
O2 C9 1.264(3) 3_656 ?
C10 O3 1.247(3) . ?
C10 O4 1.253(3) 3_757 ?
C10 C10 1.555(6) 3_757 ?
O4 C10 1.253(3) 3_757 ?
O5W H1W 0.89 . ?
O5W H2W 0.85 . ?
N1 C6 1.337(4) . ?
N1 C2 1.340(4) . ?
C2 N3 1.336(4) . ?
C2 H2 0.93 . ?
N3 C4 1.339(4) . ?
C4 N9 1.381(4) . ?
C4 C5 1.395(4) . ?
C5 N7 1.362(4) . ?
C5 C6 1.385(4) . ?
C6 H6 0.97 . ?
N7 C8 1.338(4) . ?
N7 H7 0.88 . ?
C8 N9 1.328(4) . ?
C8 H8 0.93 . ?

loop_
_geom_hbond_atom_site_label_D
_geom_hbond_atom_site_label_H
_geom_hbond_atom_site_label_A
_geom_hbond_distance_DH
_geom_hbond_distance_HA
_geom_hbond_distance_DA
_geom_hbond_angle_DHA
_geom_hbond_site_symmetry_A
O5W H1W N1 0.89 1.89 2.766(3) 170.3 4_666
O5W H2W O3 0.85 1.99 2.824(3) 165.7 3_657
N7 H7 O2 0.88 2.2 2.805(3) 125.5 4_665
